data_1556728
loop_
_publ_author_name
'Hossain, Sakiat'
'Imai, Yukari'
'Motohashi, Yuichi'
'Chen, Zhaoheng'
'Suzuki, Daiki'
'Suzuki, Taiyo'
'Kataoka, Yuki'
'Hirata, Momoko'
'Ono, Tasuku'
'Kurashige, Wataru'
'Kawawaki, Tokuhisa'
'Yamamoto, Takahiro'
'Negishi, Yuichi'

_publ_section_title
;
 Understanding and designing one-dimensional assemblies of
 ligand-protected metal nanoclusters
;
_journal_issue 3
_journal_name_full 'Materials Horizons'
_journal_page_first 796
_journal_page_last 803
_journal_paper_doi 10.1039/C9MH01691K
_journal_volume 7
_journal_year 2020
_chemical_formula_moiety 'C80 H104 Au4 Pt2 S8'
_chemical_formula_sum 'C80 H104 Au4 Pt2 S8'
_chemical_formula_weight 2500.15
_space_group_crystal_system triclinic
_space_group_IT_number 2
_space_group_name_Hall '-P 1'
_space_group_name_H-M_alt 'P -1'
_atom_sites_solution_hydrogens geom
_atom_sites_solution_primary direct
_audit_creation_date 2019-09-05
_audit_creation_method
;
Olex2 1.2
(compiled 2016.02.19 svn.r3266 for OlexSys, GUI svn.r5155)
;
_audit_update_record
;
2019-09-27 deposited with the CCDC.	2019-12-23 downloaded from the CCDC.
;
_cell_angle_alpha 110.0380(10)
_cell_angle_beta 107.9820(10)
_cell_angle_gamma 103.3270(10)
_cell_formula_units_Z 1
_cell_length_a 12.5672(18)
_cell_length_b 13.4332(19)
_cell_length_c 14.366(2)
_cell_measurement_reflns_used 9978
_cell_measurement_temperature 100
_cell_measurement_theta_max 28.03
_cell_measurement_theta_min 2.53
_cell_volume 2007.8(5)
_computing_cell_refinement 'SAINT V8.35A (?, 2016)'
_computing_data_reduction 'SAINT V8.35A (?, 2016)'
_computing_molecular_graphics 'Olex2 (Dolomanov et al., 2009)'
_computing_publication_material 'Olex2 (Dolomanov et al., 2009)'
_computing_structure_refinement 'ShelXL (Sheldrick, 2015)'
_computing_structure_solution 'ShelXT (Sheldrick, 2015)'
_diffrn_ambient_temperature 100
_diffrn_detector 'Bruker APEX2 area detector'
_diffrn_detector_area_resol_mean 7.9
_diffrn_detector_type 'CCD area detector'
_diffrn_measured_fraction_theta_full 0.991
_diffrn_measured_fraction_theta_max 0.910
_diffrn_measurement_device 'three-circle diffractometer'
_diffrn_measurement_device_type 'Bruker APEX-II CCD'
_diffrn_measurement_method '\f and \w scans'
_diffrn_radiation_monochromator 'mirror optics'
_diffrn_radiation_probe x-ray
_diffrn_radiation_type MoK\a
_diffrn_radiation_wavelength 0.71073
_diffrn_reflns_av_R_equivalents 0.0273
_diffrn_reflns_av_unetI/netI 0.0326
_diffrn_reflns_Laue_measured_fraction_full 0.991
_diffrn_reflns_Laue_measured_fraction_max 0.910
_diffrn_reflns_limit_h_max 16
_diffrn_reflns_limit_h_min -15
_diffrn_reflns_limit_k_max 16
_diffrn_reflns_limit_k_min -17
_diffrn_reflns_limit_l_max 18
_diffrn_reflns_limit_l_min -18
_diffrn_reflns_number 21672
_diffrn_reflns_point_group_measured_fraction_full 0.991
_diffrn_reflns_point_group_measured_fraction_max 0.910
_diffrn_reflns_theta_full 25.242
_diffrn_reflns_theta_max 28.083
_diffrn_reflns_theta_min 1.666
_diffrn_source 'microfocus sealed X-ray tube'
_diffrn_source_type 'Incoatec I\ms'
_diffrn_standards_number 0
_exptl_absorpt_coefficient_mu 10.999
_exptl_absorpt_correction_T_max 0.746
_exptl_absorpt_correction_T_min 0.456
_exptl_absorpt_correction_type multi-scan
_exptl_absorpt_process_details 'SADABS 2014/5'
_exptl_crystal_colour colourless
_exptl_crystal_colour_primary colourless
_exptl_crystal_density_diffrn 2.068
_exptl_crystal_description block
_exptl_crystal_F_000 1184
_exptl_crystal_size_max 0.6
_exptl_crystal_size_mid 0.5
_exptl_crystal_size_min 0.4
_refine_diff_density_max 2.445
_refine_diff_density_min -1.058
_refine_diff_density_rms 0.176
_refine_ls_extinction_method none
_refine_ls_goodness_of_fit_ref 1.062
_refine_ls_hydrogen_treatment constr
_refine_ls_matrix_type full
_refine_ls_number_parameters 436
_refine_ls_number_reflns 8888
_refine_ls_number_restraints 0
_refine_ls_restrained_S_all 1.062
_refine_ls_R_factor_all 0.0263
_refine_ls_R_factor_gt 0.0238
_refine_ls_shift/su_max 0.002
_refine_ls_shift/su_mean 0.000
_refine_ls_structure_factor_coef Fsqd
_refine_ls_weighting_details 'w=1/[\s^2^(Fo^2^)+(0.0271P)^2^+5.7847P] where P=(Fo^2^+2Fc^2^)/3'
_refine_ls_weighting_scheme calc
_refine_ls_wR_factor_gt 0.0625
_refine_ls_wR_factor_ref 0.0638
_reflns_Friedel_coverage 0.000
_reflns_number_gt 8222
_reflns_number_total 8888
_reflns_threshold_expression 'I > 2\s(I)'
_cod_data_source_file c9mh01691k2.cif
_cod_data_source_block Au4Pt2SCH2Ph(Me)3
_cod_depositor_comments
;Adding full bibliography for 1556724--1556728.cif.

 Adding full bibliography for 1556724--1556728.cif.
;
_cod_database_code 1556728
_shelx_space_group_comment
;
The symmetry employed for this shelxl refinement is uniquely defined
by the following loop, which should always be used as a source of
symmetry information in preference to the above space-group names.
They are only intended as comments.
;
_olex2_refinement_description
;
1. Fixed Uiso
 At 1.2 times of:
  All C(H) groups, All C(H,H) groups
 At 1.5 times of:
  All C(H,H,H) groups
2.a Secondary CH2 refined with riding coordinates:
 C11(H11A,H11B), C26(H26A,H26B), C28(H28A,H28B), C35(H35A,H35B)
2.b Aromatic/amide H refined with riding coordinates:
 C5(H5), C10(H10), C14(H14), C16(H16), C21(H21), C23(H23), C31(H31), C32(H32)
2.c Idealised Me refined as rotating group:
 C15(H15A,H15B,H15C), C20(H20A,H20B,H20C), C24(H24A,H24B,H24C), C27(H27A,H27B,
 H27C), C29(H29A,H29B,H29C), C30(H30A,H30B,H30C), C33(H33A,H33B,H33C), C34(H34A,
 H34B,H34C), C37(H37A,H37B,H37C), C38(H38A,H38B,H38C), C39(H39A,H39B,H39C),
 C40(H40A,H40B,H40C)
;
_shelx_shelxl_version_number 2017/1
_olex2_submission_special_instructions 'No special instructions were received'

loop_
_space_group_symop_operation_xyz
'x, y, z'
'-x, -y, -z'

loop_
_atom_site_label
_atom_site_type_symbol
_atom_site_fract_x
_atom_site_fract_y
_atom_site_fract_z
_atom_site_U_iso_or_equiv
_atom_site_adp_type
_atom_site_occupancy
_atom_site_site_symmetry_order
_atom_site_calc_flag
_atom_site_refinement_flags_posn
Au1 Au 0.60476(2) 0.93399(2) 0.61212(2) 0.01717(5) Uani 1 1 d .
Pt1 Pt 0.50252(2) 0.85975(2) 0.34491(2) 0.01523(5) Uani 1 1 d .
Au2 Au 0.31847(2) 0.86745(2) 0.46197(2) 0.01711(5) Uani 1 1 d .
S1 S 0.31972(9) 0.99931(9) 0.61597(9) 0.0183(2) Uani 1 1 d .
S2 S 0.61155(9) 1.07353(9) 0.76438(9) 0.0185(2) Uani 1 1 d .
S3 S 0.32576(9) 0.72854(9) 0.31849(9) 0.0192(2) Uani 1 1 d .
S4 S 0.61448(9) 0.80356(9) 0.46430(9) 0.0184(2) Uani 1 1 d .
C1 C 0.6607(4) 0.6147(4) 0.5865(4) 0.0219(9) Uani 1 1 d .
C2 C 0.5957(4) 1.0638(4) 0.9482(4) 0.0205(9) Uani 1 1 d .
C3 C 0.6241(4) 0.6112(3) 0.4828(4) 0.0205(9) Uani 1 1 d .
C4 C 0.1261(4) 0.5603(4) 0.1404(4) 0.0216(9) Uani 1 1 d .
C5 C 0.6460(4) 1.2204(4) 1.1210(4) 0.0239(9) Uani 1 1 d .
H5 H 0.638571 1.289464 1.160472 0.029 Uiso 1 1 calc R
C6 C 0.6766(4) 0.5651(4) 0.4140(4) 0.0236(9) Uani 1 1 d .
C7 C 0.1071(4) 1.0044(4) 0.6261(4) 0.0191(8) Uani 1 1 d .
C8 C 0.0191(4) 0.5218(4) 0.1502(4) 0.0240(9) Uani 1 1 d .
C9 C 0.5838(4) 1.1645(4) 1.0080(4) 0.0234(9) Uani 1 1 d .
C10 C -0.0468(4) 0.8676(4) 0.6366(4) 0.0222(9) Uani 1 1 d .
H10 H -0.104670 0.792360 0.606086 0.027 Uiso 1 1 calc R
C11 C 0.5283(4) 1.0023(4) 0.8253(4) 0.0221(9) Uani 1 1 d .
H11A H 0.446109 1.003739 0.802975 0.027 Uiso 1 1 calc R
H11B H 0.520801 0.921453 0.798660 0.027 Uiso 1 1 calc R
C12 C 0.6712(4) 1.0211(4) 1.0047(4) 0.0215(9) Uani 1 1 d .
C13 C 0.1717(4) 0.4811(4) 0.0905(4) 0.0255(9) Uani 1 1 d .
C14 C -0.0411(4) 0.4041(4) 0.1098(4) 0.0266(10) Uani 1 1 d .
H14 H -0.114446 0.377655 0.115824 0.032 Uiso 1 1 calc R
C15 C 0.0048(4) 0.7995(4) 0.4769(4) 0.0248(9) Uani 1 1 d .
H15A H -0.018724 0.821955 0.417814 0.037 Uiso 1 1 calc GR
H15B H -0.058479 0.728480 0.458472 0.037 Uiso 1 1 calc GR
H15C H 0.080723 0.787573 0.486277 0.037 Uiso 1 1 calc GR
C16 C 0.7477(4) 0.5699(4) 0.6193(4) 0.0243(9) Uani 1 1 d .
H16 H 0.771935 0.571498 0.689510 0.029 Uiso 1 1 calc R
C17 C 0.0215(4) 0.8925(4) 0.5816(4) 0.0205(9) Uani 1 1 d .
C18 C 0.1231(4) 1.0879(4) 0.7256(4) 0.0224(9) Uani 1 1 d .
C19 C -0.0326(4) 0.9495(4) 0.7347(4) 0.0240(9) Uani 1 1 d .
C20 C 0.6081(5) 0.6660(4) 0.6643(4) 0.0290(10) Uani 1 1 d .
H20A H 0.623055 0.745824 0.678562 0.044 Uiso 1 1 calc GR
H20B H 0.646365 0.662649 0.733226 0.044 Uiso 1 1 calc GR
H20C H 0.520946 0.622584 0.631338 0.044 Uiso 1 1 calc GR
C21 C 0.7309(4) 1.0781(4) 1.1186(4) 0.0243(9) Uani 1 1 d .
H21 H 0.780566 1.047991 1.156283 0.029 Uiso 1 1 calc R
C22 C 0.7994(4) 0.5229(4) 0.5511(4) 0.0256(10) Uani 1 1 d .
C23 C 0.1088(4) 0.3657(4) 0.0530(4) 0.0267(10) Uani 1 1 d .
H23 H 0.139992 0.312241 0.020298 0.032 Uiso 1 1 calc R
C24 C -0.0324(5) 0.6035(5) 0.2041(4) 0.0339(11) Uani 1 1 d .
H24A H 0.028860 0.659543 0.277548 0.051 Uiso 1 1 calc GR
H24B H -0.103041 0.560740 0.209339 0.051 Uiso 1 1 calc GR
H24C H -0.056457 0.643289 0.160255 0.051 Uiso 1 1 calc GR
C25 C 0.7193(4) 1.1779(4) 1.1783(4) 0.0239(9) Uani 1 1 d .
C26 C 0.5315(4) 0.6588(4) 0.4444(4) 0.0237(9) Uani 1 1 d .
H26A H 0.482928 0.663684 0.487322 0.028 Uiso 1 1 calc R
H26B H 0.476514 0.608926 0.366225 0.028 Uiso 1 1 calc R
C27 C 0.8914(5) 0.4723(5) 0.5863(4) 0.0336(11) Uani 1 1 d .
H27A H 0.957252 0.528974 0.657293 0.050 Uiso 1 1 calc GR
H27B H 0.923877 0.450932 0.531783 0.050 Uiso 1 1 calc GR
H27C H 0.852629 0.404305 0.592706 0.050 Uiso 1 1 calc GR
C28 C 0.1828(4) 1.0318(4) 0.5685(4) 0.0213(9) Uani 1 1 d .
H28A H 0.206228 1.113602 0.585033 0.026 Uiso 1 1 calc R
H28B H 0.136096 0.985386 0.488370 0.026 Uiso 1 1 calc R
C29 C 0.6898(5) 0.9146(4) 0.9439(4) 0.0297(10) Uani 1 1 d .
H29A H 0.613219 0.848640 0.906395 0.045 Uiso 1 1 calc GR
H29B H 0.750092 0.901829 0.995915 0.045 Uiso 1 1 calc GR
H29C H 0.718015 0.924227 0.889957 0.045 Uiso 1 1 calc GR
C30 C 0.6384(5) 0.5576(4) 0.2999(4) 0.0301(10) Uani 1 1 d .
H30A H 0.555314 0.502263 0.253365 0.045 Uiso 1 1 calc GR
H30B H 0.692346 0.532795 0.268665 0.045 Uiso 1 1 calc GR
H30C H 0.642968 0.632875 0.303922 0.045 Uiso 1 1 calc GR
C31 C 0.0529(4) 1.0601(4) 0.7782(4) 0.0243(9) Uani 1 1 d .
H31 H 0.063166 1.117452 0.844990 0.029 Uiso 1 1 calc R
C32 C 0.7640(4) 0.5221(4) 0.4495(4) 0.0246(9) Uani 1 1 d .
H32 H 0.799925 0.491680 0.402991 0.029 Uiso 1 1 calc R
C33 C 0.5016(5) 1.2124(4) 0.9501(4) 0.0288(10) Uani 1 1 d .
H33A H 0.523314 1.221693 0.892825 0.043 Uiso 1 1 calc GR
H33B H 0.511017 1.286784 1.003065 0.043 Uiso 1 1 calc GR
H33C H 0.417450 1.159510 0.917032 0.043 Uiso 1 1 calc GR
C34 C 0.2175(4) 1.2081(4) 0.7787(4) 0.0280(10) Uani 1 1 d .
H34A H 0.292136 1.203944 0.772683 0.042 Uiso 1 1 calc GR
H34B H 0.233838 1.246141 0.856067 0.042 Uiso 1 1 calc GR
H34C H 0.187521 1.251666 0.741600 0.042 Uiso 1 1 calc GR
C35 C 0.1967(4) 0.6863(4) 0.1867(4) 0.0248(9) Uani 1 1 d .
H35A H 0.144913 0.730070 0.199383 0.030 Uiso 1 1 calc R
H35B H 0.226902 0.701956 0.135160 0.030 Uiso 1 1 calc R
C36 C 0.0022(4) 0.3252(4) 0.0615(4) 0.0285(10) Uani 1 1 d .
C37 C 0.7852(5) 1.2391(4) 1.3006(4) 0.0329(11) Uani 1 1 d .
H37A H 0.864883 1.294313 1.321844 0.049 Uiso 1 1 calc GR
H37B H 0.794824 1.183526 1.329151 0.049 Uiso 1 1 calc GR
H37C H 0.738923 1.279456 1.330861 0.049 Uiso 1 1 calc GR
C38 C -0.1062(5) 0.9213(5) 0.7937(5) 0.0324(11) Uani 1 1 d .
H38A H -0.177197 0.941463 0.773502 0.049 Uiso 1 1 calc GR
H38B H -0.057034 0.964701 0.872831 0.049 Uiso 1 1 calc GR
H38C H -0.132239 0.839206 0.773167 0.049 Uiso 1 1 calc GR
C39 C -0.0634(5) 0.1991(4) 0.0188(5) 0.0404(13) Uani 1 1 d .
H39A H -0.096845 0.185876 0.068727 0.061 Uiso 1 1 calc GR
H39B H -0.007024 0.159966 0.013795 0.061 Uiso 1 1 calc GR
H39C H -0.129093 0.169121 -0.053838 0.061 Uiso 1 1 calc GR
C40 C 0.2853(4) 0.5204(5) 0.0754(5) 0.0349(12) Uani 1 1 d .
H40A H 0.272335 0.557427 0.027028 0.052 Uiso 1 1 calc GR
H40B H 0.305205 0.454303 0.042736 0.052 Uiso 1 1 calc GR
H40C H 0.352074 0.574990 0.146599 0.052 Uiso 1 1 calc GR

loop_
_atom_site_aniso_label
_atom_site_aniso_U_11
_atom_site_aniso_U_22
_atom_site_aniso_U_33
_atom_site_aniso_U_23
_atom_site_aniso_U_13
_atom_site_aniso_U_12
Au1 0.01745(8) 0.01769(8) 0.01816(9) 0.01088(7) 0.00640(6) 0.00675(6)
Pt1 0.01616(8) 0.01489(8) 0.01508(8) 0.00737(7) 0.00650(6) 0.00572(6)
Au2 0.01485(8) 0.01729(8) 0.01915(9) 0.00967(7) 0.00627(6) 0.00493(6)
S1 0.0163(5) 0.0213(5) 0.0221(5) 0.0133(4) 0.0089(4) 0.0087(4)
S2 0.0191(5) 0.0197(5) 0.0182(5) 0.0115(4) 0.0074(4) 0.0060(4)
S3 0.0185(5) 0.0168(5) 0.0193(5) 0.0088(4) 0.0056(4) 0.0041(4)
S4 0.0186(5) 0.0172(5) 0.0217(5) 0.0117(4) 0.0075(4) 0.0071(4)
C1 0.025(2) 0.0138(19) 0.024(2) 0.0087(18) 0.0100(18) 0.0015(17)
C2 0.022(2) 0.027(2) 0.020(2) 0.0168(19) 0.0112(17) 0.0093(18)
C3 0.024(2) 0.0128(19) 0.025(2) 0.0103(18) 0.0098(18) 0.0044(16)
C4 0.018(2) 0.021(2) 0.015(2) 0.0058(18) 0.0002(16) 0.0027(17)
C5 0.027(2) 0.023(2) 0.022(2) 0.0112(19) 0.0108(19) 0.0102(18)
C6 0.030(2) 0.016(2) 0.026(2) 0.0118(19) 0.0124(19) 0.0075(18)
C7 0.0174(19) 0.025(2) 0.025(2) 0.0168(19) 0.0113(17) 0.0120(17)
C8 0.020(2) 0.029(2) 0.017(2) 0.0097(19) 0.0032(17) 0.0073(18)
C9 0.026(2) 0.030(2) 0.025(2) 0.020(2) 0.0129(19) 0.0126(19)
C10 0.018(2) 0.023(2) 0.027(2) 0.014(2) 0.0084(18) 0.0071(17)
C11 0.021(2) 0.024(2) 0.020(2) 0.0129(19) 0.0067(17) 0.0030(17)
C12 0.022(2) 0.026(2) 0.022(2) 0.0138(19) 0.0109(18) 0.0091(18)
C13 0.021(2) 0.027(2) 0.020(2) 0.008(2) 0.0062(18) 0.0039(18)
C14 0.020(2) 0.032(3) 0.021(2) 0.013(2) 0.0059(18) 0.0010(18)
C15 0.023(2) 0.023(2) 0.026(2) 0.011(2) 0.0082(19) 0.0074(18)
C16 0.032(2) 0.018(2) 0.021(2) 0.0112(19) 0.0083(19) 0.0055(18)
C17 0.019(2) 0.023(2) 0.023(2) 0.0119(19) 0.0079(17) 0.0115(17)
C18 0.021(2) 0.023(2) 0.025(2) 0.0122(19) 0.0085(18) 0.0120(18)
C19 0.022(2) 0.032(2) 0.028(2) 0.019(2) 0.0137(19) 0.0144(19)
C20 0.036(3) 0.026(2) 0.029(3) 0.014(2) 0.019(2) 0.010(2)
C21 0.023(2) 0.030(2) 0.027(2) 0.019(2) 0.0120(19) 0.0118(19)
C22 0.029(2) 0.020(2) 0.028(3) 0.013(2) 0.010(2) 0.0089(18)
C23 0.030(2) 0.021(2) 0.023(2) 0.0050(19) 0.0090(19) 0.0075(19)
C24 0.030(3) 0.040(3) 0.031(3) 0.014(2) 0.012(2) 0.017(2)
C25 0.024(2) 0.027(2) 0.022(2) 0.016(2) 0.0087(18) 0.0050(18)
C26 0.023(2) 0.018(2) 0.031(3) 0.013(2) 0.0108(19) 0.0069(17)
C27 0.038(3) 0.036(3) 0.033(3) 0.020(2) 0.012(2) 0.021(2)
C28 0.0158(19) 0.023(2) 0.028(2) 0.0142(19) 0.0085(17) 0.0090(16)
C29 0.032(3) 0.035(3) 0.030(3) 0.017(2) 0.016(2) 0.018(2)
C30 0.038(3) 0.029(2) 0.030(3) 0.016(2) 0.015(2) 0.017(2)
C31 0.025(2) 0.029(2) 0.025(2) 0.013(2) 0.0136(19) 0.0149(19)
C32 0.032(2) 0.020(2) 0.026(2) 0.0110(19) 0.014(2) 0.0124(19)
C33 0.036(3) 0.031(3) 0.032(3) 0.022(2) 0.016(2) 0.018(2)
C34 0.025(2) 0.026(2) 0.032(3) 0.011(2) 0.013(2) 0.0096(19)
C35 0.022(2) 0.023(2) 0.017(2) 0.0083(19) -0.0007(17) 0.0019(18)
C36 0.026(2) 0.024(2) 0.022(2) 0.009(2) 0.0031(19) -0.0004(19)
C37 0.042(3) 0.029(3) 0.023(3) 0.013(2) 0.008(2) 0.013(2)
C38 0.032(3) 0.037(3) 0.037(3) 0.020(2) 0.022(2) 0.013(2)
C39 0.042(3) 0.026(3) 0.039(3) 0.014(2) 0.010(3) 0.000(2)
C40 0.024(2) 0.035(3) 0.037(3) 0.010(2) 0.015(2) 0.003(2)

loop_
_atom_type_symbol
_atom_type_description
_atom_type_scat_dispersion_real
_atom_type_scat_dispersion_imag
_atom_type_scat_source
C C 0.0033 0.0016 'International Tables Vol C Tables 4.2.6.8 and 6.1.1.4'
H H 0.0000 0.0000 'International Tables Vol C Tables 4.2.6.8 and 6.1.1.4'
Au Au -2.0133 8.8022 'International Tables Vol C Tables 4.2.6.8 and 6.1.1.4'
Pt Pt -1.7033 8.3905 'International Tables Vol C Tables 4.2.6.8 and 6.1.1.4'
S S 0.1246 0.1234 'International Tables Vol C Tables 4.2.6.8 and 6.1.1.4'

loop_
_geom_angle_atom_site_label_1
_geom_angle_atom_site_label_2
_geom_angle_atom_site_label_3
_geom_angle
_geom_angle_site_symmetry_1
_geom_angle_site_symmetry_3
Au2 Au1 Pt1 62.096(8) . 2_676
Au2 Au1 Pt1 59.459(9) 2_676 2_676
Au2 Au1 Au2 90.231(8) 2_676 .
S2 Au1 Pt1 45.10(3) . 2_676
S2 Au1 Au2 87.36(3) . 2_676
S2 Au1 Au2 94.45(3) . .
S4 Au1 Pt1 135.94(3) . 2_676
S4 Au1 Au2 89.57(3) . .
S4 Au1 Au2 90.05(3) . 2_676
S4 Au1 S2 175.22(4) . .
Au2 Pt1 Au1 59.411(6) . 2_676
S1 Pt1 Au1 85.41(3) 2_676 2_676
S1 Pt1 Au2 130.63(3) 2_676 .
S1 Pt1 S2 90.49(4) 2_676 2_676
S2 Pt1 Au1 44.14(3) 2_676 2_676
S2 Pt1 Au2 86.67(3) 2_676 .
S3 Pt1 Au1 91.89(3) . 2_676
S3 Pt1 Au2 45.04(3) . .
S3 Pt1 S1 175.60(4) . 2_676
S3 Pt1 S2 89.99(4) . 2_676
S4 Pt1 Au1 131.53(3) . 2_676
S4 Pt1 Au2 90.12(3) . .
S4 Pt1 S1 89.38(4) . 2_676
S4 Pt1 S2 175.65(4) . 2_676
S4 Pt1 S3 89.81(4) . .
Au1 Au2 Au1 89.770(8) 2_676 .
Au1 Au2 Pt1 61.130(7) 2_676 .
Pt1 Au2 Au1 61.323(12) . .
S1 Au2 Au1 90.37(3) . 2_676
S1 Au2 Au1 86.33(3) . .
S1 Au2 Pt1 134.81(3) . .
S3 Au2 Au1 90.13(3) . .
S3 Au2 Au1 93.75(3) . 2_676
S3 Au2 Pt1 45.59(3) . .
S3 Au2 S1 174.56(4) . .
Au2 S1 Pt1 94.36(4) . 2_676
C28 S1 Pt1 113.83(14) . 2_676
C28 S1 Au2 106.28(16) . .
Au1 S2 Pt1 90.76(4) . 2_676
C11 S2 Au1 108.25(15) . .
C11 S2 Pt1 113.50(15) . 2_676
Au2 S3 Pt1 89.36(4) . .
C35 S3 Pt1 112.60(15) . .
C35 S3 Au2 110.99(16) . .
Au1 S4 Pt1 92.37(4) . .
C26 S4 Au1 107.14(16) . .
C26 S4 Pt1 113.32(15) . .
C3 C1 C16 119.4(4) . .
C3 C1 C20 121.4(4) . .
C16 C1 C20 119.2(4) . .
C9 C2 C11 120.3(4) . .
C9 C2 C12 119.1(4) . .
C12 C2 C11 120.6(4) . .
C1 C3 C6 119.7(4) . .
C1 C3 C26 121.1(4) . .
C6 C3 C26 119.2(4) . .
C8 C4 C13 120.0(4) . .
C8 C4 C35 120.7(4) . .
C13 C4 C35 119.3(4) . .
C9 C5 H5 119.2 . .
C9 C5 C25 121.7(4) . .
C25 C5 H5 119.2 . .
C3 C6 C30 121.7(4) . .
C32 C6 C3 119.6(4) . .
C32 C6 C30 118.7(4) . .
C17 C7 C28 119.8(4) . .
C18 C7 C17 119.5(4) . .
C18 C7 C28 120.7(4) . .
C4 C8 C14 118.8(4) . .
C4 C8 C24 121.8(4) . .
C14 C8 C24 119.4(4) . .
C2 C9 C33 120.6(4) . .
C5 C9 C2 119.9(4) . .
C5 C9 C33 119.5(4) . .
C17 C10 H10 119.1 . .
C19 C10 H10 119.1 . .
C19 C10 C17 121.8(4) . .
S2 C11 H11A 109.8 . .
S2 C11 H11B 109.8 . .
C2 C11 S2 109.4(3) . .
C2 C11 H11A 109.8 . .
C2 C11 H11B 109.8 . .
H11A C11 H11B 108.2 . .
C2 C12 C29 121.1(4) . .
C21 C12 C2 119.8(4) . .
C21 C12 C29 119.1(4) . .
C4 C13 C40 121.0(4) . .
C23 C13 C4 118.7(4) . .
C23 C13 C40 120.3(4) . .
C8 C14 H14 118.9 . .
C36 C14 C8 122.3(4) . .
C36 C14 H14 118.9 . .
H15A C15 H15B 109.5 . .
H15A C15 H15C 109.5 . .
H15B C15 H15C 109.5 . .
C17 C15 H15A 109.5 . .
C17 C15 H15B 109.5 . .
C17 C15 H15C 109.5 . .
C1 C16 H16 119.3 . .
C22 C16 C1 121.3(4) . .
C22 C16 H16 119.3 . .
C7 C17 C15 121.0(4) . .
C10 C17 C7 119.4(4) . .
C10 C17 C15 119.6(4) . .
C7 C18 C34 121.2(4) . .
C31 C18 C7 119.6(4) . .
C31 C18 C34 119.2(4) . .
C10 C19 C31 118.2(4) . .
C10 C19 C38 121.3(4) . .
C31 C19 C38 120.5(4) . .
C1 C20 H20A 109.5 . .
C1 C20 H20B 109.5 . .
C1 C20 H20C 109.5 . .
H20A C20 H20B 109.5 . .
H20A C20 H20C 109.5 . .
H20B C20 H20C 109.5 . .
C12 C21 H21 119.3 . .
C25 C21 C12 121.4(4) . .
C25 C21 H21 119.3 . .
C16 C22 C27 120.9(4) . .
C32 C22 C16 118.6(4) . .
C32 C22 C27 120.4(4) . .
C13 C23 H23 118.8 . .
C36 C23 C13 122.5(4) . .
C36 C23 H23 118.8 . .
C8 C24 H24A 109.5 . .
C8 C24 H24B 109.5 . .
C8 C24 H24C 109.5 . .
H24A C24 H24B 109.5 . .
H24A C24 H24C 109.5 . .
H24B C24 H24C 109.5 . .
C5 C25 C37 120.9(4) . .
C21 C25 C5 118.2(4) . .
C21 C25 C37 120.9(4) . .
S4 C26 H26A 110.3 . .
S4 C26 H26B 110.3 . .
C3 C26 S4 107.2(3) . .
C3 C26 H26A 110.3 . .
C3 C26 H26B 110.3 . .
H26A C26 H26B 108.5 . .
C22 C27 H27A 109.5 . .
C22 C27 H27B 109.5 . .
C22 C27 H27C 109.5 . .
H27A C27 H27B 109.5 . .
H27A C27 H27C 109.5 . .
H27B C27 H27C 109.5 . .
S1 C28 H28A 110.0 . .
S1 C28 H28B 110.0 . .
C7 C28 S1 108.6(3) . .
C7 C28 H28A 110.0 . .
C7 C28 H28B 110.0 . .
H28A C28 H28B 108.3 . .
C12 C29 H29A 109.5 . .
C12 C29 H29B 109.5 . .
C12 C29 H29C 109.5 . .
H29A C29 H29B 109.5 . .
H29A C29 H29C 109.5 . .
H29B C29 H29C 109.5 . .
C6 C30 H30A 109.5 . .
C6 C30 H30B 109.5 . .
C6 C30 H30C 109.5 . .
H30A C30 H30B 109.5 . .
H30A C30 H30C 109.5 . .
H30B C30 H30C 109.5 . .
C18 C31 C19 121.5(4) . .
C18 C31 H31 119.2 . .
C19 C31 H31 119.2 . .
C6 C32 H32 119.3 . .
C22 C32 C6 121.4(4) . .
C22 C32 H32 119.3 . .
C9 C33 H33A 109.5 . .
C9 C33 H33B 109.5 . .
C9 C33 H33C 109.5 . .
H33A C33 H33B 109.5 . .
H33A C33 H33C 109.5 . .
H33B C33 H33C 109.5 . .
C18 C34 H34A 109.5 . .
C18 C34 H34B 109.5 . .
C18 C34 H34C 109.5 . .
H34A C34 H34B 109.5 . .
H34A C34 H34C 109.5 . .
H34B C34 H34C 109.5 . .
S3 C35 H35A 110.3 . .
S3 C35 H35B 110.3 . .
C4 C35 S3 107.3(3) . .
C4 C35 H35A 110.3 . .
C4 C35 H35B 110.3 . .
H35A C35 H35B 108.5 . .
C14 C36 C23 117.8(4) . .
C14 C36 C39 121.6(5) . .
C23 C36 C39 120.5(5) . .
C25 C37 H37A 109.5 . .
C25 C37 H37B 109.5 . .
C25 C37 H37C 109.5 . .
H37A C37 H37B 109.5 . .
H37A C37 H37C 109.5 . .
H37B C37 H37C 109.5 . .
C19 C38 H38A 109.5 . .
C19 C38 H38B 109.5 . .
C19 C38 H38C 109.5 . .
H38A C38 H38B 109.5 . .
H38A C38 H38C 109.5 . .
H38B C38 H38C 109.5 . .
C36 C39 H39A 109.5 . .
C36 C39 H39B 109.5 . .
C36 C39 H39C 109.5 . .
H39A C39 H39B 109.5 . .
H39A C39 H39C 109.5 . .
H39B C39 H39C 109.5 . .
C13 C40 H40A 109.5 . .
C13 C40 H40B 109.5 . .
C13 C40 H40C 109.5 . .
H40A C40 H40B 109.5 . .
H40A C40 H40C 109.5 . .
H40B C40 H40C 109.5 . .

loop_
_geom_bond_atom_site_label_1
_geom_bond_atom_site_label_2
_geom_bond_distance
_geom_bond_site_symmetry_2
Au1 Pt1 3.3075(4) 2_676
Au1 Au2 3.2865(5) .
Au1 Au2 3.2513(4) 2_676
Au1 S2 2.3036(11) .
Au1 S4 2.3029(11) .
Pt1 Au2 3.2529(4) .
Pt1 S1 2.3316(11) 2_676
Pt1 S2 2.3432(10) 2_676
Pt1 S3 2.3240(11) .
Pt1 S4 2.3190(10) .
Au2 S1 2.3049(11) .
Au2 S3 2.3020(11) .
S1 C28 1.855(4) .
S2 C11 1.858(4) .
S3 C35 1.865(4) .
S4 C26 1.858(4) .
C1 C3 1.397(6) .
C1 C16 1.400(6) .
C1 C20 1.516(6) .
C2 C9 1.403(6) .
C2 C11 1.508(6) .
C2 C12 1.407(6) .
C3 C6 1.402(6) .
C3 C26 1.502(6) .
C4 C8 1.393(6) .
C4 C13 1.409(6) .
C4 C35 1.505(6) .
C5 H5 0.9500 .
C5 C9 1.385(6) .
C5 C25 1.396(6) .
C6 C30 1.519(7) .
C6 C32 1.396(6) .
C7 C17 1.413(6) .
C7 C18 1.400(6) .
C7 C28 1.504(6) .
C8 C14 1.400(7) .
C8 C24 1.509(7) .
C9 C33 1.521(6) .
C10 H10 0.9500 .
C10 C17 1.395(6) .
C10 C19 1.385(7) .
C11 H11A 0.9900 .
C11 H11B 0.9900 .
C12 C21 1.395(6) .
C12 C29 1.513(6) .
C13 C23 1.386(6) .
C13 C40 1.513(6) .
C14 H14 0.9500 .
C14 C36 1.376(7) .
C15 H15A 0.9800 .
C15 H15B 0.9800 .
C15 H15C 0.9800 .
C15 C17 1.504(6) .
C16 H16 0.9500 .
C16 C22 1.392(7) .
C18 C31 1.393(6) .
C18 C34 1.520(6) .
C19 C31 1.402(7) .
C19 C38 1.503(6) .
C20 H20A 0.9800 .
C20 H20B 0.9800 .
C20 H20C 0.9800 .
C21 H21 0.9500 .
C21 C25 1.391(7) .
C22 C27 1.513(6) .
C22 C32 1.383(7) .
C23 H23 0.9500 .
C23 C36 1.384(7) .
C24 H24A 0.9800 .
C24 H24B 0.9800 .
C24 H24C 0.9800 .
C25 C37 1.500(7) .
C26 H26A 0.9900 .
C26 H26B 0.9900 .
C27 H27A 0.9800 .
C27 H27B 0.9800 .
C27 H27C 0.9800 .
C28 H28A 0.9900 .
C28 H28B 0.9900 .
C29 H29A 0.9800 .
C29 H29B 0.9800 .
C29 H29C 0.9800 .
C30 H30A 0.9800 .
C30 H30B 0.9800 .
C30 H30C 0.9800 .
C31 H31 0.9500 .
C32 H32 0.9500 .
C33 H33A 0.9800 .
C33 H33B 0.9800 .
C33 H33C 0.9800 .
C34 H34A 0.9800 .
C34 H34B 0.9800 .
C34 H34C 0.9800 .
C35 H35A 0.9900 .
C35 H35B 0.9900 .
C36 C39 1.503(7) .
C37 H37A 0.9800 .
C37 H37B 0.9800 .
C37 H37C 0.9800 .
C38 H38A 0.9800 .
C38 H38B 0.9800 .
C38 H38C 0.9800 .
C39 H39A 0.9800 .
C39 H39B 0.9800 .
C39 H39C 0.9800 .
C40 H40A 0.9800 .
C40 H40B 0.9800 .
C40 H40C 0.9800 .

loop_
_geom_torsion_atom_site_label_1
_geom_torsion_atom_site_label_2
_geom_torsion_atom_site_label_3
_geom_torsion_atom_site_label_4
_geom_torsion
_geom_torsion_site_symmetry_1
Au1 S2 C11 C2 139.6(3) .
Au1 S4 C26 C3 -106.3(3) .
Pt1 S1 C28 C7 -135.6(3) 2_676
Pt1 S2 C11 C2 -121.3(3) 2_676
Pt1 S3 C35 C4 141.1(3) .
Pt1 S4 C26 C3 153.3(3) .
Au2 S1 C28 C7 122.0(3) .
Au2 S3 C35 C4 -120.5(3) .
C1 C3 C6 C30 179.0(4) .
C1 C3 C6 C32 0.6(6) .
C1 C3 C26 S4 99.2(4) .
C1 C16 C22 C27 -178.7(4) .
C1 C16 C22 C32 0.6(7) .
C2 C12 C21 C25 -1.2(7) .
C3 C1 C16 C22 0.7(7) .
C3 C6 C32 C22 0.7(7) .
C4 C8 C14 C36 0.5(7) .
C4 C13 C23 C36 0.9(7) .
C6 C3 C26 S4 -79.2(4) .
C7 C18 C31 C19 1.0(6) .
C8 C4 C13 C23 -0.7(7) .
C8 C4 C13 C40 177.9(4) .
C8 C4 C35 S3 101.4(4) .
C8 C14 C36 C23 -0.4(7) .
C8 C14 C36 C39 179.8(5) .
C9 C2 C11 S2 80.9(4) .
C9 C2 C12 C21 1.2(6) .
C9 C2 C12 C29 -178.4(4) .
C9 C5 C25 C21 1.4(7) .
C9 C5 C25 C37 -179.5(4) .
C10 C19 C31 C18 -0.6(6) .
C11 C2 C9 C5 180.0(4) .
C11 C2 C9 C33 0.8(6) .
C11 C2 C12 C21 -178.7(4) .
C11 C2 C12 C29 1.7(6) .
C12 C2 C9 C5 0.0(6) .
C12 C2 C9 C33 -179.1(4) .
C12 C2 C11 S2 -99.2(4) .
C12 C21 C25 C5 -0.1(7) .
C12 C21 C25 C37 -179.2(4) .
C13 C4 C8 C14 0.0(7) .
C13 C4 C8 C24 179.4(4) .
C13 C4 C35 S3 -76.1(5) .
C13 C23 C36 C14 -0.3(7) .
C13 C23 C36 C39 179.5(5) .
C16 C1 C3 C6 -1.3(6) .
C16 C1 C3 C26 -179.7(4) .
C16 C22 C32 C6 -1.3(7) .
C17 C7 C18 C31 -1.2(6) .
C17 C7 C18 C34 177.6(4) .
C17 C7 C28 S1 -87.5(4) .
C17 C10 C19 C31 0.3(6) .
C17 C10 C19 C38 -179.5(4) .
C18 C7 C17 C10 0.9(6) .
C18 C7 C17 C15 -177.9(4) .
C18 C7 C28 S1 90.6(4) .
C19 C10 C17 C7 -0.5(6) .
C19 C10 C17 C15 178.3(4) .
C20 C1 C3 C6 178.8(4) .
C20 C1 C3 C26 0.4(6) .
C20 C1 C16 C22 -179.4(4) .
C24 C8 C14 C36 -178.8(5) .
C25 C5 C9 C2 -1.4(7) .
C25 C5 C9 C33 177.8(4) .
C26 C3 C6 C30 -2.6(6) .
C26 C3 C6 C32 179.1(4) .
C27 C22 C32 C6 178.0(4) .
C28 C7 C17 C10 178.9(4) .
C28 C7 C17 C15 0.1(6) .
C28 C7 C18 C31 -179.2(4) .
C28 C7 C18 C34 -0.4(6) .
C29 C12 C21 C25 178.4(4) .
C30 C6 C32 C22 -177.8(4) .
C34 C18 C31 C19 -177.7(4) .
C35 C4 C8 C14 -177.5(4) .
C35 C4 C8 C24 1.9(7) .
C35 C4 C13 C23 176.8(4) .
C35 C4 C13 C40 -4.6(7) .
C38 C19 C31 C18 179.3(4) .
C40 C13 C23 C36 -177.7(5) .
